data_7108656
loop_
_publ_author_name
'Alexander A. Bisset'
'Akira Shiibashi'
'Jasmine L. Desmond'
'Allan Dishington'
'Teyrnon Jones'
'Guy J. Clarkson'
'Takao Ikariya'
'Martin Wills'

_publ_section_title
;
 Synthesis and asymmetric hydrogenation of
 (3E)-1-benzyl-3-[(2-oxopyridin-1(2H)-yl)methylidene]piperidine-2,6-dione
;
_journal_name_full Chem.Commun.
_journal_page_first 11978
_journal_paper_doi 10.1039/c2cc36807b
_journal_volume 48
_journal_year 2012
_chemical_formula_moiety 'C18 H16 N2 O3'
_chemical_formula_sum 'C18 H16 N2 O3'
_chemical_formula_weight 308.33
_chemical_name_systematic
;
?
;
_space_group_IT_number 14
_symmetry_cell_setting monoclinic
_symmetry_space_group_name_Hall '-P 2ybc'
_symmetry_space_group_name_H-M 'P 1 21/c 1'
_atom_sites_solution_hydrogens geom
_atom_sites_solution_primary direct
_atom_sites_solution_secondary difmap
_audit_creation_method SHELXL-97
_cell_angle_alpha 90.00
_cell_angle_beta 107.2680(10)
_cell_angle_gamma 90.00
_cell_formula_units_Z 4
_cell_length_a 13.8161(4)
_cell_length_b 9.6613(2)
_cell_length_c 11.7717(3)
_cell_measurement_reflns_used 9224
_cell_measurement_temperature 120(2)
_cell_measurement_theta_max 27.48
_cell_measurement_theta_min 2.91
_cell_volume 1500.48(7)
_computing_cell_refinement 'DENZO (Otwinowski & Minor, 1997) & COLLECT (Hooft, R.W.W., 1998)'
_computing_data_collection 'COLLECT (Hooft, R.W.W., 1998)'
_computing_data_reduction 'DENZO (Otwinowski & Minor, 1997) & COLLECT (Hooft, R.W.W., 1998)'
_computing_molecular_graphics 'SHELXTL (Sheldrick, 1997)'
_computing_publication_material 'SHELXTL (Sheldrick, 1997)'
_computing_structure_refinement 'SHELXL-97 (Sheldrick, 1997)'
_computing_structure_solution 'SHELXS-97 (Sheldrick, 1990)'
_diffrn_ambient_temperature 120(2)
_diffrn_detector_area_resol_mean 9.091
_diffrn_measured_fraction_theta_full 0.995
_diffrn_measured_fraction_theta_max 0.995
_diffrn_measurement_device_type 'Bruker-Nonius Roper CCD camera on \k-goniostat'
_diffrn_measurement_method '\f & \w scans'
_diffrn_radiation_monochromator graphite
_diffrn_radiation_source 'Bruker-Nonius FR591 rotating anode'
_diffrn_radiation_type MoK\a
_diffrn_radiation_wavelength 0.71073
_diffrn_reflns_av_R_equivalents 0.0430
_diffrn_reflns_av_sigmaI/netI 0.0325
_diffrn_reflns_limit_h_max 17
_diffrn_reflns_limit_h_min -17
_diffrn_reflns_limit_k_max 12
_diffrn_reflns_limit_k_min -12
_diffrn_reflns_limit_l_max 14
_diffrn_reflns_limit_l_min -15
_diffrn_reflns_number 20600
_diffrn_reflns_theta_full 27.49
_diffrn_reflns_theta_max 27.49
_diffrn_reflns_theta_min 2.91
_diffrn_standards_decay_% nil
_exptl_absorpt_coefficient_mu 0.094
_exptl_absorpt_correction_T_max 0.9953
_exptl_absorpt_correction_T_min 0.8558
_exptl_absorpt_correction_type multi-scan
_exptl_absorpt_process_details 'SADABS 2007/2 (Sheldrick, G.M., 2007)'
_exptl_crystal_colour colourless
_exptl_crystal_density_diffrn 1.365
_exptl_crystal_density_method 'not measured'
_exptl_crystal_description block
_exptl_crystal_F_000 648
_exptl_crystal_size_max 0.60
_exptl_crystal_size_mid 0.38
_exptl_crystal_size_min 0.05
_refine_diff_density_max 0.275
_refine_diff_density_min -0.246
_refine_diff_density_rms 0.048
_refine_ls_extinction_method none
_refine_ls_goodness_of_fit_ref 1.035
_refine_ls_hydrogen_treatment constr
_refine_ls_matrix_type full
_refine_ls_number_parameters 208
_refine_ls_number_reflns 3425
_refine_ls_number_restraints 0
_refine_ls_restrained_S_all 1.035
_refine_ls_R_factor_all 0.0561
_refine_ls_R_factor_gt 0.0407
_refine_ls_shift/su_max 0.000
_refine_ls_shift/su_mean 0.000
_refine_ls_structure_factor_coef Fsqd
_refine_ls_weighting_details 'calc w=1/[\s^2^(Fo^2^)+(0.0582P)^2^+0.4520P] where P=(Fo^2^+2Fc^2^)/3'
_refine_ls_weighting_scheme calc
_refine_ls_wR_factor_gt 0.1040
_refine_ls_wR_factor_ref 0.1120
_reflns_number_gt 2745
_reflns_number_total 3425
_reflns_threshold_expression >2sigma(I)
_cod_data_source_file c2cc36807b.txt
_cod_data_source_block as1
_cod_depositor_comments
;
The following automatic conversions were performed:
'__diffrn_radiation_source' tag replaced with
'_diffrn_radiation_source'.

Automatic conversion script
Id: cif_correct_tags 1440 2010-10-19 06:21:57Z saulius 
;
_cod_original_sg_symbol_H-M P2(1)/c
_cod_database_code 7108656

loop_
_symmetry_equiv_pos_as_xyz
'x, y, z'
'-x, y+1/2, -z+1/2'
'-x, -y, -z'
'x, -y-1/2, z-1/2'

loop_
_atom_site_label
_atom_site_type_symbol
_atom_site_fract_x
_atom_site_fract_y
_atom_site_fract_z
_atom_site_U_iso_or_equiv
_atom_site_adp_type
_atom_site_occupancy
_atom_site_symmetry_multiplicity
_atom_site_calc_flag
_atom_site_refinement_flags
C1 C 0.72995(10) 0.34077(15) 1.03881(12) 0.0245(3) Uani 1 1 d .
H1A H 0.6917 0.3325 1.0935 0.029 Uiso 1 1 calc R
C2 C 0.79023(11) 0.45695(16) 1.04219(13) 0.0300(4) Uani 1 1 d .
H2A H 0.7933 0.5271 1.0997 0.036 Uiso 1 1 calc R
C3 C 0.84579(11) 0.47121(16) 0.96230(14) 0.0309(4) Uani 1 1 d .
H3A H 0.8872 0.5504 0.9654 0.037 Uiso 1 1 calc R
C4 C 0.84060(11) 0.36960(16) 0.87818(14) 0.0293(3) Uani 1 1 d .
H4A H 0.8776 0.3797 0.8223 0.035 Uiso 1 1 calc R
C5 C 0.78121(10) 0.25236(15) 0.87526(12) 0.0238(3) Uani 1 1 d .
H5A H 0.7786 0.1823 0.8178 0.029 Uiso 1 1 calc R
C6 C 0.72550(9) 0.23676(14) 0.95583(11) 0.0186(3) Uani 1 1 d .
C7 C 0.66279(9) 0.10834(14) 0.95502(12) 0.0209(3) Uani 1 1 d .
H7A H 0.6992 0.0270 0.9369 0.025 Uiso 1 1 calc R
H7B H 0.6552 0.0948 1.0353 0.025 Uiso 1 1 calc R
N8 N 0.56051(8) 0.11557(11) 0.86674(10) 0.0180(3) Uani 1 1 d .
O9 O 0.62187(7) 0.01308(10) 0.72842(9) 0.0260(2) Uani 1 1 d .
C9 C 0.54896(10) 0.05920(13) 0.75428(12) 0.0193(3) Uani 1 1 d .
C10 C 0.44352(10) 0.05379(15) 0.66957(12) 0.0222(3) Uani 1 1 d .
H10A H 0.4114 -0.0348 0.6805 0.027 Uiso 1 1 calc R
H10B H 0.4473 0.0564 0.5869 0.027 Uiso 1 1 calc R
C11 C 0.37786(10) 0.17348(14) 0.68807(11) 0.0194(3) Uani 1 1 d .
H11A H 0.4040 0.2619 0.6663 0.023 Uiso 1 1 calc R
H11B H 0.3074 0.1611 0.6364 0.023 Uiso 1 1 calc R
C12 C 0.37950(9) 0.17755(13) 0.81579(11) 0.0166(3) Uani 1 1 d .
O13 O 0.49361(7) 0.18309(11) 1.01272(9) 0.0278(3) Uani 1 1 d .
C13 C 0.47997(10) 0.15967(13) 0.90760(12) 0.0183(3) Uani 1 1 d .
C14 C 0.30022(9) 0.19093(13) 0.85758(12) 0.0170(3) Uani 1 1 d .
H14A H 0.3125 0.1830 0.9411 0.020 Uiso 1 1 calc R
N15 N 0.19892(8) 0.21609(11) 0.78724(9) 0.0163(2) Uani 1 1 d .
C16 C 0.17717(10) 0.31345(13) 0.69712(12) 0.0185(3) Uani 1 1 d .
H16A H 0.2311 0.3612 0.6795 0.022 Uiso 1 1 calc R
C17 C 0.08039(10) 0.34188(14) 0.63363(12) 0.0215(3) Uani 1 1 d .
H17A H 0.0661 0.4078 0.5709 0.026 Uiso 1 1 calc R
C18 C 0.00051(10) 0.27166(15) 0.66220(12) 0.0230(3) Uani 1 1 d .
H18A H -0.0678 0.2908 0.6183 0.028 Uiso 1 1 calc R
C19 C 0.02064(10) 0.17747(14) 0.75156(13) 0.0228(3) Uani 1 1 d .
H19A H -0.0343 0.1325 0.7693 0.027 Uiso 1 1 calc R
O20 O 0.14700(7) 0.05783(10) 0.90172(8) 0.0240(2) Uani 1 1 d .
C20 C 0.12266(9) 0.14342(13) 0.82044(11) 0.0177(3) Uani 1 1 d .

loop_
_atom_site_aniso_label
_atom_site_aniso_U_11
_atom_site_aniso_U_22
_atom_site_aniso_U_33
_atom_site_aniso_U_23
_atom_site_aniso_U_13
_atom_site_aniso_U_12
C1 0.0216(7) 0.0315(8) 0.0189(7) 0.0016(6) 0.0034(5) 0.0088(5)
C2 0.0314(8) 0.0252(8) 0.0261(8) -0.0050(6) -0.0027(6) 0.0068(6)
C3 0.0264(8) 0.0225(8) 0.0377(9) 0.0042(6) 0.0000(6) -0.0025(6)
C4 0.0274(8) 0.0311(8) 0.0314(8) 0.0047(6) 0.0118(6) -0.0032(6)
C5 0.0240(7) 0.0257(7) 0.0225(7) -0.0016(6) 0.0083(6) -0.0009(5)
C6 0.0131(6) 0.0233(7) 0.0170(6) 0.0030(5) 0.0008(5) 0.0040(5)
C7 0.0137(6) 0.0266(7) 0.0211(7) 0.0074(6) 0.0029(5) 0.0032(5)
N8 0.0121(5) 0.0212(6) 0.0201(6) 0.0022(4) 0.0040(4) 0.0006(4)
O9 0.0215(5) 0.0250(5) 0.0337(6) -0.0023(4) 0.0118(4) 0.0045(4)
C9 0.0197(6) 0.0137(6) 0.0259(7) 0.0013(5) 0.0088(5) 0.0005(5)
C10 0.0192(7) 0.0244(7) 0.0234(7) -0.0048(5) 0.0067(5) -0.0006(5)
C11 0.0156(6) 0.0250(7) 0.0172(6) -0.0002(5) 0.0045(5) 0.0003(5)
C12 0.0153(6) 0.0163(6) 0.0174(6) 0.0009(5) 0.0037(5) -0.0001(5)
O13 0.0173(5) 0.0467(7) 0.0187(5) -0.0020(4) 0.0040(4) 0.0026(4)
C13 0.0150(6) 0.0205(7) 0.0198(6) 0.0016(5) 0.0059(5) -0.0006(5)
C14 0.0150(6) 0.0180(6) 0.0164(6) 0.0005(5) 0.0021(5) -0.0003(5)
N15 0.0128(5) 0.0183(5) 0.0176(5) 0.0003(4) 0.0044(4) 0.0006(4)
C16 0.0199(6) 0.0176(7) 0.0192(6) 0.0017(5) 0.0074(5) 0.0006(5)
C17 0.0219(7) 0.0216(7) 0.0199(7) 0.0026(5) 0.0044(5) 0.0043(5)
C18 0.0162(6) 0.0267(7) 0.0231(7) -0.0019(6) 0.0012(5) 0.0031(5)
C19 0.0145(6) 0.0272(7) 0.0272(7) 0.0005(6) 0.0066(5) -0.0014(5)
O20 0.0189(5) 0.0290(5) 0.0244(5) 0.0080(4) 0.0069(4) 0.0008(4)
C20 0.0164(6) 0.0192(6) 0.0187(6) -0.0009(5) 0.0069(5) 0.0001(5)

loop_
_atom_type_symbol
_atom_type_description
_atom_type_scat_dispersion_real
_atom_type_scat_dispersion_imag
_atom_type_scat_source
C C 0.0033 0.0016 'International Tables Vol C Tables 4.2.6.8 and 6.1.1.4'
H H 0.0000 0.0000 'International Tables Vol C Tables 4.2.6.8 and 6.1.1.4'
N N 0.0061 0.0033 'International Tables Vol C Tables 4.2.6.8 and 6.1.1.4'
O O 0.0106 0.0060 'International Tables Vol C Tables 4.2.6.8 and 6.1.1.4'

loop_
_geom_angle_atom_site_label_1
_geom_angle_atom_site_label_2
_geom_angle_atom_site_label_3
_geom_angle
C6 C1 C2 120.30(14)
C6 C1 H1A 119.8
C2 C1 H1A 119.8
C3 C2 C1 120.55(14)
C3 C2 H2A 119.7
C1 C2 H2A 119.7
C4 C3 C2 119.63(14)
C4 C3 H3A 120.2
C2 C3 H3A 120.2
C3 C4 C5 120.03(14)
C3 C4 H4A 120.0
C5 C4 H4A 120.0
C4 C5 C6 120.70(14)
C4 C5 H5A 119.6
C6 C5 H5A 119.6
C1 C6 C5 118.76(13)
C1 C6 C7 120.23(12)
C5 C6 C7 121.00(12)
N8 C7 C6 112.95(10)
N8 C7 H7A 109.0
C6 C7 H7A 109.0
N8 C7 H7B 109.0
C6 C7 H7B 109.0
H7A C7 H7B 107.8
C9 N8 C13 124.35(11)
C9 N8 C7 117.52(10)
C13 N8 C7 117.43(11)
O9 C9 N8 120.57(12)
O9 C9 C10 122.12(12)
N8 C9 C10 117.29(11)
C9 C10 C11 112.31(11)
C9 C10 H10A 109.1
C11 C10 H10A 109.1
C9 C10 H10B 109.1
C11 C10 H10B 109.1
H10A C10 H10B 107.9
C12 C11 C10 109.33(11)
C12 C11 H11A 109.8
C10 C11 H11A 109.8
C12 C11 H11B 109.8
C10 C11 H11B 109.8
H11A C11 H11B 108.3
C14 C12 C13 115.63(11)
C14 C12 C11 127.13(12)
C13 C12 C11 117.20(11)
O13 C13 N8 120.39(11)
O13 C13 C12 122.98(12)
N8 C13 C12 116.62(11)
C12 C14 N15 125.23(12)
C12 C14 H14A 117.4
N15 C14 H14A 117.4
C16 N15 C20 122.67(10)
C16 N15 C14 121.07(11)
C20 N15 C14 116.11(10)
C17 C16 N15 121.09(12)
C17 C16 H16A 119.5
N15 C16 H16A 119.5
C16 C17 C18 118.89(12)
C16 C17 H17A 120.6
C18 C17 H17A 120.6
C19 C18 C17 120.68(12)
C19 C18 H18A 119.7
C17 C18 H18A 119.7
C18 C19 C20 122.09(12)
C18 C19 H19A 119.0
C20 C19 H19A 119.0
O20 C20 N15 119.56(11)
O20 C20 C19 125.86(12)
N15 C20 C19 114.58(11)

loop_
_geom_bond_atom_site_label_1
_geom_bond_atom_site_label_2
_geom_bond_distance
C1 C6 1.3901(19)
C1 C2 1.391(2)
C1 H1A 0.9500
C2 C3 1.386(2)
C2 H2A 0.9500
C3 C4 1.381(2)
C3 H3A 0.9500
C4 C5 1.393(2)
C4 H4A 0.9500
C5 C6 1.3958(19)
C5 H5A 0.9500
C6 C7 1.5117(18)
C7 N8 1.4865(16)
C7 H7A 0.9900
C7 H7B 0.9900
N8 C9 1.3962(17)
N8 C13 1.4032(16)
O9 C9 1.2199(16)
C9 C10 1.5023(18)
C10 C11 1.5248(18)
C10 H10A 0.9900
C10 H10B 0.9900
C11 C12 1.4973(18)
C11 H11A 0.9900
C11 H11B 0.9900
C12 C14 1.3336(18)
C12 C13 1.4946(18)
O13 C13 1.2164(16)
C14 N15 1.4198(16)
C14 H14A 0.9500
N15 C16 1.3824(17)
N15 C20 1.4143(16)
C16 C17 1.3523(18)
C16 H16A 0.9500
C17 C18 1.4183(19)
C17 H17A 0.9500
C18 C19 1.356(2)
C18 H18A 0.9500
C19 C20 1.4401(18)
C19 H19A 0.9500
O20 C20 1.2334(16)
